data_9005155
loop_
_publ_author_name
'Brigatti, M. F.'
'Poppi, L.'

_publ_section_title
;
 Crystal chemistry of Ba-rich trioctahedral micas-1M
 Sample: 25
;
_journal_name_full 'European Journal of Mineralogy'
_journal_page_first 857
_journal_page_last 871
_journal_volume 5
_journal_year 1993
_chemical_formula_sum
;Al1.655 Ba0.115 F0.258 Fe0.999 H1.218 K0.885 Mg1.58 Mn0.007 O11.742 Si2.587
 Ti0.171
;
_chemical_name_mineral Phlogopite
_space_group_IT_number 12
_symmetry_space_group_name_Hall '-C 2y'
_symmetry_space_group_name_H-M 'C 1 2/m 1'
_cell_angle_alpha 90
_cell_angle_beta 100.10
_cell_angle_gamma 90
_cell_formula_units_Z 2
_cell_length_a 5.333
_cell_length_b 9.241
_cell_length_c 10.180
_cell_volume 493.919
_database_code_amcsd 0006501
_exptl_crystal_density_diffrn 3.123
_cod_original_formula_sum
;O11.742 F.258 (K.885 Ba.115) Al1.655 Fe.999 Mg1.58 Mn.007 Ti.171 Si2.587
 H1.218
;
_cod_database_code 9005155

loop_
_space_group_symop_operation_xyz
x,y,z
1/2+x,1/2+y,z
x,-y,z
1/2+x,1/2-y,z
-x,y,-z
1/2-x,1/2+y,-z
-x,-y,-z
1/2-x,1/2-y,-z

loop_
_atom_site_aniso_label
_atom_site_aniso_U_11
_atom_site_aniso_U_22
_atom_site_aniso_U_33
_atom_site_aniso_U_12
_atom_site_aniso_U_13
_atom_site_aniso_U_23
O1 0.03631 0.02033 0.02239 0.00000 0.00240 0.00000
O2 0.02765 0.03158 0.02239 -0.00664 0.00693 -0.00282
O3 0.01969 0.01817 0.01832 0.00025 0.00400 0.00000
O-H4 0.01871 0.01904 0.01679 0.00000 0.00373 0.00000
F4 0.01871 0.01904 0.01679 0.00000 0.00373 0.00000
O4 0.01871 0.01904 0.01679 0.00000 0.00373 0.00000
K 0.03505 0.03245 0.03613 0.00000 0.00773 0.00000
Ba 0.03505 0.03245 0.03613 0.00000 0.00773 0.00000
AlM2 0.01718 0.01947 0.02035 0.00000 0.00400 0.00000
FeM2 0.01718 0.01947 0.02035 0.00000 0.00400 0.00000
MgM2 0.01718 0.01947 0.02035 0.00000 0.00400 0.00000
MnM2 0.01718 0.01947 0.02035 0.00000 0.00400 0.00000
TiM2 0.01718 0.01947 0.02035 0.00000 0.00400 0.00000
AlM1 0.01634 0.01211 0.01934 0.00000 0.00613 0.00000
FeM1 0.01634 0.01211 0.01934 0.00000 0.00613 0.00000
MgM1 0.01634 0.01211 0.01934 0.00000 0.00613 0.00000
MnM1 0.01634 0.01211 0.01934 0.00000 0.00613 0.00000
TiM1 0.01634 0.01211 0.01934 0.00000 0.00613 0.00000
SiT 0.01620 0.01384 0.01577 0.00000 0.00373 0.00000
AlT 0.01620 0.01384 0.01577 0.00000 0.00373 0.00000

loop_
_atom_site_label
_atom_site_fract_x
_atom_site_fract_y
_atom_site_fract_z
_atom_site_occupancy
_atom_site_U_iso_or_equiv
O1 0.01190 0.00000 0.16730 1.00000 0.02672
O2 0.32720 0.22820 0.16660 1.00000 0.02685
O3 0.13080 0.16750 0.39100 1.00000 0.01849
O-H4 0.13170 0.50000 0.39840 0.60880 0.01811
F4 0.13170 0.50000 0.39840 0.12900 0.01811
O4 0.13170 0.50000 0.39840 0.26220 0.01811
K 0.00000 0.50000 0.00000 0.88460 0.03445
Ba 0.00000 0.50000 0.00000 0.11540 0.03445
AlM2 0.00000 0.33560 0.50000 0.08080 0.01900
FeM2 0.00000 0.33560 0.50000 0.33300 0.01900
MgM2 0.00000 0.33560 0.50000 0.52680 0.01900
MnM2 0.00000 0.33560 0.50000 0.00230 0.01900
TiM2 0.00000 0.33560 0.50000 0.05700 0.01900
AlM1 0.00000 0.00000 0.50000 0.08080 0.01558
FeM1 0.00000 0.00000 0.50000 0.33300 0.01558
MgM1 0.00000 0.00000 0.50000 0.52680 0.01558
MnM1 0.00000 0.00000 0.50000 0.00230 0.01558
TiM1 0.00000 0.00000 0.50000 0.05700 0.01558
SiT 0.07480 0.16690 0.22460 0.64680 0.01507
AlT 0.07480 0.16690 0.22460 0.35320 0.01507

loop_
_cod_changelog_entry_id
_cod_changelog_entry_author
_cod_changelog_entry_date
_cod_changelog_entry_text
1
;cod-tools version 3.10.1
Id: cif_fix_AMCSD_aniso_labels 10200 2024-08-01 14:09:44Z saulius
;
2024-08-02T12:20:54+03:00
;Changed the following '_atom_site_aniso_label' values:
'OH4' -> 'O-H4'
;

loop_
_cod_related_entry_id
_cod_related_entry_database
_cod_related_entry_code
1 AMCSD 0006501
